data_8104595
loop_
_publ_author_name
'Yuan, Lin'
'Li, Yuan-Da'
'Fan, Xu'
'Li, Zhong-Yan'

_publ_section_title
;
 The crystal structure of (E)-2-((tert-butylimino)methyl)-4-chlorophenol,
 C11H14ClNO
;
_journal_issue 6
_journal_name_full 'Zeitschrift f\"ur Kristallographie - New Crystal Structures'
_journal_page_first 1317
_journal_page_last 1318
_journal_paper_doi 10.1515/ncrs-2021-0323
_journal_volume 236
_journal_year 2021
_chemical_formula_moiety 'C11 H14 Cl N O'
_chemical_formula_sum 'C11 H14 Cl N O'
_chemical_formula_weight 211.68
_chemical_name_systematic
;
(E)-2-((tert-butylimino)methyl)-4-chlorophenol
;
_space_group_crystal_system monoclinic
_space_group_IT_number 14
_space_group_name_Hall '-P 2ybc'
_space_group_name_H-M_alt 'P 1 21/c 1'
_atom_sites_solution_hydrogens mixed
_cell_angle_alpha 90
_cell_angle_beta 100.351(4)
_cell_angle_gamma 90
_cell_formula_units_Z 4
_cell_length_a 9.072(3)
_cell_length_b 5.882(2)
_cell_length_c 21.258(7)
_cell_measurement_reflns_used 4984
_cell_measurement_temperature 296.15
_cell_measurement_theta_max 27.16
_cell_measurement_theta_min 2.28
_cell_volume 1115.9(6)
_computing_cell_refinement 'Bruker SMART [1]'
_computing_data_collection 'Bruker SMART [1]'
_computing_data_reduction 'Bruker SAINT [1]'
_computing_molecular_graphics 'Bruker SHELXTL [1]'
_computing_publication_material 'Bruker SHELXTL [1]'
_computing_structure_refinement 'SHELXL-2014/7 [3]'
_computing_structure_solution 'SHELXT  [2]'
_diffrn_ambient_temperature 296.15
_diffrn_measured_fraction_theta_full 0.999
_diffrn_measured_fraction_theta_max 0.999
_diffrn_measurement_device_type 'Bruker APEX-II CCD'
_diffrn_measurement_method '\f and \w scans'
_diffrn_radiation_type MoK\a
_diffrn_radiation_wavelength 0.71073
_diffrn_reflns_av_R_equivalents 0.0226
_diffrn_reflns_av_unetI/netI 0.0142
_diffrn_reflns_Laue_measured_fraction_full 0.999
_diffrn_reflns_Laue_measured_fraction_max 0.999
_diffrn_reflns_limit_h_max 10
_diffrn_reflns_limit_h_min -10
_diffrn_reflns_limit_k_max 6
_diffrn_reflns_limit_k_min -6
_diffrn_reflns_limit_l_max 25
_diffrn_reflns_limit_l_min -25
_diffrn_reflns_number 10033
_diffrn_reflns_point_group_measured_fraction_full 0.999
_diffrn_reflns_point_group_measured_fraction_max 0.999
_diffrn_reflns_theta_full 25.001
_diffrn_reflns_theta_max 25.001
_diffrn_reflns_theta_min 1.948
_exptl_absorpt_coefficient_mu 0.310
_exptl_absorpt_correction_T_max 0.7456
_exptl_absorpt_correction_T_min 0.6228
_exptl_absorpt_correction_type multi-scan
_exptl_crystal_density_diffrn 1.260
_exptl_crystal_description block
_exptl_crystal_F_000 448
_exptl_crystal_size_max 0.40
_exptl_crystal_size_mid 0.36
_exptl_crystal_size_min 0.32
_refine_diff_density_max 0.229
_refine_diff_density_min -0.191
_refine_diff_density_rms 0.037
_refine_ls_extinction_coef .
_refine_ls_extinction_method none
_refine_ls_goodness_of_fit_ref 1.029
_refine_ls_hydrogen_treatment mixed
_refine_ls_matrix_type full
_refine_ls_number_parameters 134
_refine_ls_number_reflns 1951
_refine_ls_number_restraints 0
_refine_ls_restrained_S_all 1.029
_refine_ls_R_factor_all 0.0447
_refine_ls_R_factor_gt 0.0391
_refine_ls_shift/su_max 0.001
_refine_ls_shift/su_mean 0.000
_refine_ls_structure_factor_coef Fsqd
_refine_ls_weighting_details 'w=1/[\s^2^(Fo^2^)+(0.0647P)^2^+0.2937P] where P=(Fo^2^+2Fc^2^)/3'
_refine_ls_weighting_scheme calc
_refine_ls_wR_factor_gt 0.1096
_refine_ls_wR_factor_ref 0.1167
_reflns_Friedel_coverage 0.000
_reflns_Friedel_fraction_full .
_reflns_Friedel_fraction_max .
_reflns_number_gt 1663
_reflns_number_total 1951
_reflns_threshold_expression 'I > 2\s(I)'
_cod_data_source_file suppl_j_ncrs-2021-0323_suppl.cif
_cod_data_source_block 2106161-0m
_cod_original_cell_volume 1115.9(7)
_cod_database_code 8104595
_shelx_space_group_comment
;
The symmetry employed for this shelxl refinement is uniquely defined
by the following loop, which should always be used as a source of
symmetry information in preference to the above space-group names.
They are only intended as comments.
;
_olex2_refinement_description
;
1. Fixed Uiso
 At 1.2 times of:
  All C(H) groups
 At 1.5 times of:
  All C(H,H,H) groups
2.a Aromatic/amide H refined with riding coordinates:
 C3(H3), C4(H4), C6(H6), C7(H7)
2.b Idealised Me refined as rotating group:
 C9(H9A,H9B,H9C), C10(H10A,H10B,H10C), C11(H11A,H11B,H11C)
;

loop_
_space_group_symop_operation_xyz
'x, y, z'
'-x, y+1/2, -z+1/2'
'-x, -y, -z'
'x, -y-1/2, z-1/2'

loop_
_atom_site_label
_atom_site_type_symbol
_atom_site_fract_x
_atom_site_fract_y
_atom_site_fract_z
_atom_site_U_iso_or_equiv
_atom_site_adp_type
_atom_site_occupancy
_atom_site_site_symmetry_order
_atom_site_calc_flag
_atom_site_refinement_flags_posn
_atom_site_refinement_flags_adp
_atom_site_refinement_flags_occupancy
_atom_site_disorder_assembly
_atom_site_disorder_group
Cl1 Cl 0.19184(6) 0.51912(10) 0.26871(2) 0.0772(2) Uani 1 1 d . . . . .
O1 O 0.47557(17) 1.0449(2) 0.08837(8) 0.0739(4) Uani 1 1 d . . . . .
N1 N 0.66082(14) 0.7152(2) 0.08808(6) 0.0497(3) Uani 1 1 d . . . . .
C1 C 0.47057(16) 0.7084(3) 0.15192(7) 0.0453(4) Uani 1 1 d . . . . .
C2 C 0.41302(19) 0.9225(3) 0.13020(8) 0.0529(4) Uani 1 1 d . . . . .
C3 C 0.2888(2) 1.0081(3) 0.15245(10) 0.0616(5) Uani 1 1 d . . . . .
H3 H 0.250500 1.149413 0.138316 0.074 Uiso 1 1 calc R . . . .
C4 C 0.22181(19) 0.8871(3) 0.19497(9) 0.0602(5) Uani 1 1 d . . . . .
H4 H 0.139075 0.946261 0.209583 0.072 Uiso 1 1 calc R . . . .
C5 C 0.27871(18) 0.6759(3) 0.21588(8) 0.0533(4) Uani 1 1 d . . . . .
C6 C 0.40190(18) 0.5877(3) 0.19522(7) 0.0495(4) Uani 1 1 d . . . . .
H6 H 0.439690 0.446943 0.210179 0.059 Uiso 1 1 calc R . . . .
C7 C 0.59859(17) 0.6114(3) 0.12877(7) 0.0473(4) Uani 1 1 d . . . . .
H7 H 0.635550 0.470585 0.144086 0.057 Uiso 1 1 calc R . . . .
C8 C 0.78748(18) 0.6178(3) 0.06182(8) 0.0508(4) Uani 1 1 d . . . . .
C9 C 0.7200(2) 0.4827(4) 0.00233(10) 0.0720(6) Uani 1 1 d . . . . .
H9A H 0.665110 0.355407 0.014490 0.108 Uiso 1 1 calc GR . . . .
H9B H 0.798782 0.429047 -0.018553 0.108 Uiso 1 1 calc GR . . . .
H9C H 0.653604 0.578636 -0.026389 0.108 Uiso 1 1 calc GR . . . .
C10 C 0.8744(2) 0.8199(4) 0.04281(13) 0.0831(7) Uani 1 1 d . . . . .
H10A H 0.808548 0.914088 0.013326 0.125 Uiso 1 1 calc GR . . . .
H10B H 0.954806 0.766582 0.022874 0.125 Uiso 1 1 calc GR . . . .
H10C H 0.914593 0.906666 0.080212 0.125 Uiso 1 1 calc GR . . . .
C11 C 0.8897(2) 0.4695(4) 0.10950(11) 0.0798(6) Uani 1 1 d . . . . .
H11A H 0.924668 0.554994 0.147734 0.120 Uiso 1 1 calc GR . . . .
H11B H 0.973729 0.421092 0.091153 0.120 Uiso 1 1 calc GR . . . .
H11C H 0.835149 0.338803 0.119713 0.120 Uiso 1 1 calc GR . . . .
H1 H 0.558(3) 0.948(4) 0.0806(13) 0.102(8) Uiso 1 1 d . . . . .

loop_
_atom_site_aniso_label
_atom_site_aniso_U_11
_atom_site_aniso_U_22
_atom_site_aniso_U_33
_atom_site_aniso_U_23
_atom_site_aniso_U_13
_atom_site_aniso_U_12
Cl1 0.0688(4) 0.0995(5) 0.0707(4) 0.0143(3) 0.0324(3) 0.0039(3)
O1 0.0751(9) 0.0594(8) 0.0943(10) 0.0238(7) 0.0344(8) 0.0141(7)
N1 0.0490(7) 0.0517(8) 0.0497(7) -0.0009(6) 0.0122(6) 0.0037(6)
C1 0.0450(8) 0.0464(8) 0.0438(8) -0.0047(6) 0.0059(6) 0.0005(7)
C2 0.0515(9) 0.0490(9) 0.0583(10) 0.0003(7) 0.0102(7) 0.0022(7)
C3 0.0555(10) 0.0532(10) 0.0766(12) 0.0006(8) 0.0130(9) 0.0113(8)
C4 0.0474(9) 0.0692(12) 0.0651(10) -0.0113(9) 0.0132(8) 0.0069(8)
C5 0.0482(9) 0.0648(11) 0.0476(8) -0.0040(7) 0.0109(7) -0.0030(8)
C6 0.0484(9) 0.0521(9) 0.0477(8) -0.0002(7) 0.0080(7) 0.0021(7)
C7 0.0487(8) 0.0452(8) 0.0481(8) -0.0025(7) 0.0087(7) 0.0027(7)
C8 0.0467(9) 0.0545(9) 0.0536(9) -0.0014(7) 0.0152(7) 0.0041(7)
C9 0.0674(12) 0.0802(14) 0.0699(12) -0.0206(10) 0.0165(10) 0.0066(10)
C10 0.0705(13) 0.0723(13) 0.1166(18) 0.0020(12) 0.0439(12) -0.0035(10)
C11 0.0630(12) 0.1040(17) 0.0741(13) 0.0132(12) 0.0167(10) 0.0296(11)

loop_
_atom_type_symbol
_atom_type_description
_atom_type_scat_dispersion_real
_atom_type_scat_dispersion_imag
_atom_type_scat_source
C C 0.0033 0.0016 'International Tables Vol C Tables 4.2.6.8 and 6.1.1.4'
H H 0.0000 0.0000 'International Tables Vol C Tables 4.2.6.8 and 6.1.1.4'
Cl Cl 0.1484 0.1585 'International Tables Vol C Tables 4.2.6.8 and 6.1.1.4'
N N 0.0061 0.0033 'International Tables Vol C Tables 4.2.6.8 and 6.1.1.4'
O O 0.0106 0.0060 'International Tables Vol C Tables 4.2.6.8 and 6.1.1.4'

loop_
_geom_angle_atom_site_label_1
_geom_angle_atom_site_label_2
_geom_angle_atom_site_label_3
_geom_angle
_geom_angle_site_symmetry_1
_geom_angle_site_symmetry_3
C2 O1 H1 103.1(16) . .
C7 N1 C8 122.73(14) . .
C2 C1 C7 120.70(15) . .
C6 C1 C2 119.21(15) . .
C6 C1 C7 120.08(14) . .
O1 C2 C1 121.27(15) . .
O1 C2 C3 119.62(16) . .
C3 C2 C1 119.11(16) . .
C2 C3 H3 119.4 . .
C4 C3 C2 121.11(17) . .
C4 C3 H3 119.4 . .
C3 C4 H4 120.3 . .
C3 C4 C5 119.42(16) . .
C5 C4 H4 120.3 . .
C4 C5 Cl1 119.59(13) . .
C6 C5 Cl1 119.56(14) . .
C6 C5 C4 120.85(16) . .
C1 C6 H6 119.9 . .
C5 C6 C1 120.29(16) . .
C5 C6 H6 119.9 . .
N1 C7 C1 121.35(15) . .
N1 C7 H7 119.3 . .
C1 C7 H7 119.3 . .
N1 C8 C9 106.92(14) . .
N1 C8 C10 105.81(14) . .
N1 C8 C11 113.11(14) . .
C10 C8 C9 109.68(17) . .
C11 C8 C9 111.07(17) . .
C11 C8 C10 110.05(17) . .
C8 C9 H9A 109.5 . .
C8 C9 H9B 109.5 . .
C8 C9 H9C 109.5 . .
H9A C9 H9B 109.5 . .
H9A C9 H9C 109.5 . .
H9B C9 H9C 109.5 . .
C8 C10 H10A 109.5 . .
C8 C10 H10B 109.5 . .
C8 C10 H10C 109.5 . .
H10A C10 H10B 109.5 . .
H10A C10 H10C 109.5 . .
H10B C10 H10C 109.5 . .
C8 C11 H11A 109.5 . .
C8 C11 H11B 109.5 . .
C8 C11 H11C 109.5 . .
H11A C11 H11B 109.5 . .
H11A C11 H11C 109.5 . .
H11B C11 H11C 109.5 . .

loop_
_geom_bond_atom_site_label_1
_geom_bond_atom_site_label_2
_geom_bond_distance
_geom_bond_site_symmetry_2
Cl1 C5 1.7465(18) .
O1 C2 1.346(2) .
O1 H1 0.98(3) .
N1 C7 1.271(2) .
N1 C8 1.480(2) .
C1 C2 1.409(2) .
C1 C6 1.395(2) .
C1 C7 1.457(2) .
C2 C3 1.392(3) .
C3 H3 0.9300 .
C3 C4 1.375(3) .
C4 H4 0.9300 .
C4 C5 1.387(3) .
C5 C6 1.374(2) .
C6 H6 0.9300 .
C7 H7 0.9300 .
C8 C9 1.526(3) .
C8 C10 1.521(3) .
C8 C11 1.520(3) .
C9 H9A 0.9600 .
C9 H9B 0.9600 .
C9 H9C 0.9600 .
C10 H10A 0.9600 .
C10 H10B 0.9600 .
C10 H10C 0.9600 .
C11 H11A 0.9600 .
C11 H11B 0.9600 .
C11 H11C 0.9600 .

loop_
_geom_torsion_atom_site_label_1
_geom_torsion_atom_site_label_2
_geom_torsion_atom_site_label_3
_geom_torsion_atom_site_label_4
_geom_torsion
_geom_torsion_site_symmetry_1
_geom_torsion_site_symmetry_2
_geom_torsion_site_symmetry_3
_geom_torsion_site_symmetry_4
Cl1 C5 C6 C1 178.55(12) . . . .
O1 C2 C3 C4 179.71(17) . . . .
C1 C2 C3 C4 -0.1(3) . . . .
C2 C1 C6 C5 0.7(2) . . . .
C2 C1 C7 N1 -0.7(2) . . . .
C2 C3 C4 C5 -0.2(3) . . . .
C3 C4 C5 Cl1 -178.79(14) . . . .
C3 C4 C5 C6 0.8(3) . . . .
C4 C5 C6 C1 -1.0(2) . . . .
C6 C1 C2 O1 -179.94(15) . . . .
C6 C1 C2 C3 -0.1(2) . . . .
C6 C1 C7 N1 178.19(14) . . . .
C7 N1 C8 C9 89.67(19) . . . .
C7 N1 C8 C10 -153.45(17) . . . .
C7 N1 C8 C11 -32.9(2) . . . .
C7 C1 C2 O1 -1.0(2) . . . .
C7 C1 C2 C3 178.82(16) . . . .
C7 C1 C6 C5 -178.27(14) . . . .
C8 N1 C7 C1 -177.73(13) . . . .
